data_7226951
loop_
_publ_author_name
'Assim, K.'
'Melzer, M.'
'Korb, M.'
'R\"uffer, T.'
'Jakob, A.'
'Noll, J.'
'Georgi, C.'
'Schulz, S. E.'
'Lang, H.'

_publ_section_title
;
 Bis(\b-diketonato)- and allyl-(\b-diketonato)-palladium(ii) complexes:
 synthesis, characterization and MOCVD application
;
_journal_issue 104
_journal_name_full 'RSC Adv.'
_journal_page_first 102557
_journal_paper_doi 10.1039/C6RA22887A
_journal_volume 6
_journal_year 2016
_chemical_formula_moiety 'C14 H18 O4 Pd'
_chemical_formula_sum 'C14 H18 O4 Pd'
_chemical_formula_weight 356.68
_chemical_name_systematic
;
 ?
;
_space_group_crystal_system triclinic
_space_group_IT_number 2
_space_group_name_Hall '-P 1'
_space_group_name_H-M_alt 'P -1'
_symmetry_space_group_name_Hall '-P 1'
_symmetry_space_group_name_H-M 'P -1'
_atom_sites_solution_hydrogens geom
_audit_creation_method SHELXL-2013
_audit_update_record
;
2016-09-08 deposited with the CCDC.
2016-10-19 downloaded from the CCDC.
;
_cell_angle_alpha 62.479(10)
_cell_angle_beta 67.121(8)
_cell_angle_gamma 63.114(9)
_cell_formula_units_Z 1
_cell_length_a 7.2285(6)
_cell_length_b 7.6427(9)
_cell_length_c 7.6586(7)
_cell_measurement_reflns_used 2048
_cell_measurement_temperature 111
_cell_measurement_theta_max 28.2110
_cell_measurement_theta_min 3.9300
_cell_volume 325.90(7)
_computing_cell_refinement
;
CrysAlisPro, Agilent Technologies,
Version 1.171.37.35 (release 13-08-2014 CrysAlis171 .NET)
(compiled Aug 13 2014,18:06:01)
;
_computing_data_collection
;
CrysAlisPro, Agilent Technologies,
Version 1.171.37.35 (release 13-08-2014 CrysAlis171 .NET)
(compiled Aug 13 2014,18:06:01)
;
_computing_data_reduction
;
CrysAlisPro, Agilent Technologies,
Version 1.171.37.35 (release 13-08-2014 CrysAlis171 .NET)
(compiled Aug 13 2014,18:06:01)
;
_computing_structure_refinement 'SHELXL-2013 (Sheldrick, 2013)'
_computing_structure_solution 'SHELXS-2013 (Sheldrick, 2013)'
_diffrn_ambient_temperature 111
_diffrn_measured_fraction_theta_full 0.990
_diffrn_measured_fraction_theta_max 0.990
_diffrn_measurement_device_type 'oxford gemini s'
_diffrn_measurement_method '/w scans'
_diffrn_radiation_type MoK\a
_diffrn_radiation_wavelength 0.71073
_diffrn_reflns_av_R_equivalents 0.0250
_diffrn_reflns_av_unetI/netI 0.0346
_diffrn_reflns_Laue_measured_fraction_full 0.990
_diffrn_reflns_Laue_measured_fraction_max 0.990
_diffrn_reflns_limit_h_max 8
_diffrn_reflns_limit_h_min -8
_diffrn_reflns_limit_k_max 7
_diffrn_reflns_limit_k_min -9
_diffrn_reflns_limit_l_max 9
_diffrn_reflns_limit_l_min -9
_diffrn_reflns_number 2563
_diffrn_reflns_point_group_measured_fraction_full 0.990
_diffrn_reflns_point_group_measured_fraction_max 0.990
_diffrn_reflns_theta_full 25.000
_diffrn_reflns_theta_max 24.994
_diffrn_reflns_theta_min 3.934
_exptl_absorpt_coefficient_mu 1.431
_exptl_absorpt_correction_T_max 1.00000
_exptl_absorpt_correction_T_min 0.75795
_exptl_absorpt_correction_type multi-scan
_exptl_absorpt_process_details
;
CrysAlisPro, Agilent Technologies,
Version 1.171.37.35 (release 13-08-2014 CrysAlis171 .NET)
(compiled Aug 13 2014,18:06:01)
Empirical absorption correction using spherical harmonics,
 implemented in SCALE3 ABSPACK scaling algorithm.
;
_exptl_crystal_colour orange
_exptl_crystal_density_diffrn 1.817
_exptl_crystal_description block
_exptl_crystal_F_000 180
_exptl_crystal_size_max 0.40
_exptl_crystal_size_mid 0.32
_exptl_crystal_size_min 0.22
_refine_diff_density_max 0.399
_refine_diff_density_min -0.572
_refine_diff_density_rms 0.079
_refine_ls_extinction_method none
_refine_ls_goodness_of_fit_ref 1.094
_refine_ls_hydrogen_treatment constr
_refine_ls_matrix_type full
_refine_ls_number_parameters 127
_refine_ls_number_reflns 1131
_refine_ls_number_restraints 125
_refine_ls_restrained_S_all 1.046
_refine_ls_R_factor_all 0.0233
_refine_ls_R_factor_gt 0.0231
_refine_ls_shift/su_max 0.000
_refine_ls_shift/su_mean 0.000
_refine_ls_structure_factor_coef Fsqd
_refine_ls_weighting_details 'w=1/[\s^2^(Fo^2^)+(0.0323P)^2^] where P=(Fo^2^+2Fc^2^)/3'
_refine_ls_weighting_scheme calc
_refine_ls_wR_factor_gt 0.0552
_refine_ls_wR_factor_ref 0.0552
_reflns_Friedel_coverage 0.000
_reflns_number_gt 1122
_reflns_number_total 1131
_reflns_threshold_expression 'I > 2\s(I)'
_cod_data_source_file c6ra22887a2.cif
_cod_data_source_block shelx
_cod_database_code 7226951
_shelx_space_group_comment
;
The symmetry employed for this shelxl refinement is uniquely defined
by the following loop, which should always be used as a source of
symmetry information in preference to the above space-group names.
They are only intended as comments.
;
_shelxl_version_number 2013-4

loop_
_space_group_symop_operation_xyz
'x, y, z'
'-x, -y, -z'

loop_
_atom_site_label
_atom_site_type_symbol
_atom_site_fract_x
_atom_site_fract_y
_atom_site_fract_z
_atom_site_U_iso_or_equiv
_atom_site_adp_type
_atom_site_occupancy
_atom_site_site_symmetry_order
_atom_site_calc_flag
_atom_site_refinement_flags_posn
_atom_site_refinement_flags_adp
_atom_site_refinement_flags_occupancy
_atom_site_disorder_assembly
_atom_site_disorder_group
Pd1 Pd 1.0000 0.0000 1.0000 0.02206(13) Uani 1 2 d S U P . .
O2 O 1.2117(3) -0.0365(3) 1.1292(3) 0.0259(4) Uani 1 1 d . U . . .
O1 O 0.7841(3) 0.2499(3) 1.0675(3) 0.0253(4) Uani 1 1 d . U . . .
C2 C 0.8121(4) 0.3301(4) 1.1662(4) 0.0237(6) Uani 1 1 d D U . . .
C3 C 0.9898(4) 0.2570(4) 1.2438(4) 0.0243(6) Uani 1 1 d D U . . .
C4 C 1.1710(4) 0.0852(4) 1.2207(4) 0.0242(6) Uani 1 1 d D U . . .
C1 C 0.6275(12) 0.5223(14) 1.1949(17) 0.0272(15) Uani 0.75 1 d . U P A 1
H5B1 H 0.5329 0.5664 1.1114 0.041 Uiso 0.75 1 calc R U P A 1
H5B2 H 0.6803 0.6327 1.1573 0.041 Uiso 0.75 1 calc R U P A 1
H5B3 H 0.5521 0.4898 1.3341 0.041 Uiso 0.75 1 calc R U P A 1
C5 C 1.3283(15) 0.053(2) 1.325(2) 0.031(2) Uani 0.75 1 d . U P B 1
H5A H 1.3505 -0.0808 1.4346 0.037 Uiso 0.75 1 calc R U P B 1
H5B H 1.4641 0.0563 1.2301 0.037 Uiso 0.75 1 calc R U P B 1
C6 C 1.2333(7) 0.2279(9) 1.4031(8) 0.0465(12) Uani 0.75 1 d . U P B 1
H6A H 1.3212 0.3166 1.3360 0.056 Uiso 0.75 1 calc R U P B 1
H6B H 1.2258 0.1728 1.5470 0.056 Uiso 0.75 1 calc R U P B 1
C7 C 1.0100(14) 0.3552(13) 1.3635(17) 0.0258(15) Uani 0.75 1 d . U P B 1
H7A H 0.9027 0.3450 1.4894 0.031 Uiso 0.75 1 calc R U P B 1
H7B H 0.9959 0.5014 1.2866 0.031 Uiso 0.75 1 calc R U P B 1
C1A C 1.359(4) 0.035(6) 1.297(6) 0.018(4) Uani 0.25 1 d D U P B 2
H1A1 H 1.4264 -0.1139 1.3473 0.026 Uiso 0.25 1 calc R U P B 2
H1A2 H 1.3111 0.0893 1.4033 0.026 Uiso 0.25 1 calc R U P B 2
H1A3 H 1.4587 0.0978 1.1880 0.026 Uiso 0.25 1 calc R U P B 2
C6A C 0.776(2) 0.573(2) 1.299(2) 0.047(3) Uani 0.25 1 d D U P A 2
H6A1 H 0.6867 0.6208 1.4118 0.057 Uiso 0.25 1 calc R U P A 2
H6A2 H 0.8221 0.6873 1.1895 0.057 Uiso 0.25 1 calc R U P A 2
C7A C 0.971(5) 0.385(4) 1.363(6) 0.037(5) Uani 0.25 1 d D U P A 2
H7A1 H 0.9437 0.3107 1.5075 0.044 Uiso 0.25 1 calc R U P A 2
H7A2 H 1.0957 0.4246 1.3193 0.044 Uiso 0.25 1 calc R U P A 2
C5A C 0.651(4) 0.513(4) 1.230(5) 0.030(4) Uani 0.25 1 d D U P A 2
H1A H 0.5360 0.4723 1.3397 0.035 Uiso 0.25 1 calc R U P A 2
H1B H 0.5920 0.6273 1.1178 0.035 Uiso 0.25 1 calc R U P A 2

loop_
_atom_site_aniso_label
_atom_site_aniso_U_11
_atom_site_aniso_U_22
_atom_site_aniso_U_33
_atom_site_aniso_U_23
_atom_site_aniso_U_13
_atom_site_aniso_U_12
Pd1 0.01780(17) 0.0246(2) 0.02544(19) -0.01120(13) -0.00587(12) -0.00500(13)
O2 0.0204(9) 0.0270(11) 0.0315(11) -0.0133(9) -0.0065(8) -0.0053(8)
O1 0.0202(9) 0.0273(11) 0.0290(11) -0.0128(8) -0.0068(8) -0.0043(8)
C2 0.0250(13) 0.0250(14) 0.0209(14) -0.0082(11) -0.0001(11) -0.0123(12)
C3 0.0281(13) 0.0249(14) 0.0204(14) -0.0066(11) -0.0030(11) -0.0128(12)
C4 0.0238(13) 0.0272(15) 0.0208(14) -0.0065(11) -0.0013(11) -0.0129(12)
C1 0.030(3) 0.029(3) 0.026(4) -0.014(3) -0.006(2) -0.007(2)
C5 0.028(3) 0.046(4) 0.021(4) -0.013(3) -0.004(3) -0.015(3)
C6 0.030(2) 0.070(3) 0.065(3) -0.049(3) -0.015(2) -0.008(2)
C7 0.028(3) 0.028(3) 0.024(3) -0.010(3) -0.005(3) -0.011(2)
C1A 0.020(6) 0.026(9) 0.014(9) -0.018(7) 0.008(6) -0.013(5)
C6A 0.058(7) 0.047(6) 0.050(8) -0.027(6) -0.008(6) -0.020(5)
C7A 0.041(9) 0.045(9) 0.035(10) -0.019(8) -0.001(7) -0.024(6)
C5A 0.035(6) 0.032(7) 0.025(11) -0.015(7) 0.002(5) -0.016(5)

loop_
_atom_type_symbol
_atom_type_description
_atom_type_scat_dispersion_real
_atom_type_scat_dispersion_imag
_atom_type_scat_source
C C 0.0033 0.0016 'International Tables Vol C Tables 4.2.6.8 and 6.1.1.4'
H H 0.0000 0.0000 'International Tables Vol C Tables 4.2.6.8 and 6.1.1.4'
O O 0.0106 0.0060 'International Tables Vol C Tables 4.2.6.8 and 6.1.1.4'
Pd Pd -0.9988 1.0072 'International Tables Vol C Tables 4.2.6.8 and 6.1.1.4'

loop_
_geom_angle_atom_site_label_1
_geom_angle_atom_site_label_2
_geom_angle_atom_site_label_3
_geom_angle
_geom_angle_site_symmetry_1
_geom_angle_site_symmetry_3
O2 Pd1 O2 180.0 . 2_757
O2 Pd1 O1 84.48(8) . 2_757
O2 Pd1 O1 95.52(8) 2_757 2_757
O2 Pd1 O1 95.52(8) . .
O2 Pd1 O1 84.48(8) 2_757 .
O1 Pd1 O1 180.0 2_757 .
C4 O2 Pd1 120.89(17) . .
C2 O1 Pd1 122.86(17) . .
O1 C2 C3 126.6(3) . .
O1 C2 C5A 125.3(7) . .
C3 C2 C5A 107.9(8) . .
O1 C2 C1 113.1(3) . .
C3 C2 C1 120.3(3) . .
C4 C3 C2 124.9(3) . .
C4 C3 C7 111.2(3) . .
C2 C3 C7 123.9(3) . .
C4 C3 C7A 121.3(8) . .
C2 C3 C7A 113.8(8) . .
O2 C4 C3 129.2(3) . .
O2 C4 C5 120.9(5) . .
C3 C4 C5 110.0(5) . .
O2 C4 C1A 111.4(12) . .
C3 C4 C1A 119.2(12) . .
C2 C1 H5B1 109.5 . .
C2 C1 H5B2 109.5 . .
H5B1 C1 H5B2 109.5 . .
C2 C1 H5B3 109.5 . .
H5B1 C1 H5B3 109.5 . .
H5B2 C1 H5B3 109.5 . .
C6 C5 C4 105.8(6) . .
C6 C5 H5A 110.6 . .
C4 C5 H5A 110.6 . .
C6 C5 H5B 110.6 . .
C4 C5 H5B 110.6 . .
H5A C5 H5B 108.7 . .
C5 C6 C7 108.9(5) . .
C5 C6 H6A 109.9 . .
C7 C6 H6A 109.9 . .
C5 C6 H6B 109.9 . .
C7 C6 H6B 109.9 . .
H6A C6 H6B 108.3 . .
C3 C7 C6 103.9(5) . .
C3 C7 H7A 111.0 . .
C6 C7 H7A 111.0 . .
C3 C7 H7B 111.0 . .
C6 C7 H7B 111.0 . .
H7A C7 H7B 109.0 . .
C4 C1A H1A1 109.5 . .
C4 C1A H1A2 109.5 . .
H1A1 C1A H1A2 109.5 . .
C4 C1A H1A3 109.5 . .
H1A1 C1A H1A3 109.5 . .
H1A2 C1A H1A3 109.5 . .
C5A C6A C7A 109.7(15) . .
C5A C6A H6A1 109.7 . .
C7A C6A H6A1 109.7 . .
C5A C6A H6A2 109.7 . .
C7A C6A H6A2 109.7 . .
H6A1 C6A H6A2 108.2 . .
C6A C7A C3 98.8(13) . .
C6A C7A H7A1 112.0 . .
C3 C7A H7A1 112.0 . .
C6A C7A H7A2 112.0 . .
C3 C7A H7A2 112.0 . .
H7A1 C7A H7A2 109.7 . .
C2 C5A C6A 104.2(13) . .
C2 C5A H1A 110.9 . .
C6A C5A H1A 110.9 . .
C2 C5A H1B 110.9 . .
C6A C5A H1B 110.9 . .
H1A C5A H1B 108.9 . .

loop_
_geom_bond_atom_site_label_1
_geom_bond_atom_site_label_2
_geom_bond_distance
_geom_bond_site_symmetry_2
Pd1 O2 1.9832(18) .
Pd1 O2 1.9832(18) 2_757
Pd1 O1 1.9848(19) 2_757
Pd1 O1 1.9848(19) .
O2 C4 1.280(4) .
O1 C2 1.284(4) .
C2 C3 1.398(4) .
C2 C5A 1.503(18) .
C2 C1 1.511(7) .
C3 C4 1.396(4) .
C3 C7 1.505(7) .
C3 C7A 1.551(19) .
C4 C5 1.502(8) .
C4 C1A 1.505(18) .
C1 H5B1 0.9600 .
C1 H5B2 0.9600 .
C1 H5B3 0.9600 .
C5 C6 1.488(13) .
C5 H5A 0.9700 .
C5 H5B 0.9700 .
C6 C7 1.527(8) .
C6 H6A 0.9700 .
C6 H6B 0.9700 .
C7 H7A 0.9700 .
C7 H7B 0.9700 .
C1A H1A1 0.9600 .
C1A H1A2 0.9600 .
C1A H1A3 0.9600 .
C6A C5A 1.513(18) .
C6A C7A 1.529(18) .
C6A H6A1 0.9700 .
C6A H6A2 0.9700 .
C7A H7A1 0.9700 .
C7A H7A2 0.9700 .
C5A H1A 0.9700 .
C5A H1B 0.9700 .

loop_
_geom_torsion_atom_site_label_1
_geom_torsion_atom_site_label_2
_geom_torsion_atom_site_label_3
_geom_torsion_atom_site_label_4
_geom_torsion
Pd1 O1 C2 C3 -1.3(4)
Pd1 O1 C2 C5A -177.0(18)
Pd1 O1 C2 C1 178.7(5)
O1 C2 C3 C4 2.0(4)
C5A C2 C3 C4 178.3(15)
C1 C2 C3 C4 -178.0(6)
O1 C2 C3 C7 -178.2(6)
C5A C2 C3 C7 -1.9(16)
C1 C2 C3 C7 1.8(9)
O1 C2 C3 C7A -177.9(19)
C5A C2 C3 C7A -2(3)
C1 C2 C3 C7A 2.1(19)
Pd1 O2 C4 C3 -1.7(4)
Pd1 O2 C4 C5 177.9(7)
Pd1 O2 C4 C1A -176.9(17)
C2 C3 C4 O2 -0.3(5)
C7 C3 C4 O2 179.9(6)
C7A C3 C4 O2 180(2)
C2 C3 C4 C5 -179.9(7)
C7 C3 C4 C5 0.4(9)
C7A C3 C4 C5 0(2)
C2 C3 C4 C1A 174.7(18)
C7 C3 C4 C1A -5.1(19)
C7A C3 C4 C1A -5(3)
O2 C4 C5 C6 177.0(5)
C3 C4 C5 C6 -3.4(11)
C1A C4 C5 C6 150(12)
C4 C5 C6 C7 5.0(12)
C4 C3 C7 C6 2.7(9)
C2 C3 C7 C6 -177.1(4)
C7A C3 C7 C6 -179(13)
C5 C6 C7 C3 -4.7(11)
C5A C6A C7A C3 22(3)
C4 C3 C7A C6A 167.5(12)
C2 C3 C7A C6A -13(3)
C7 C3 C7A C6A 166(14)
O1 C2 C5A C6A -168.2(11)
C3 C2 C5A C6A 15(2)
C1 C2 C5A C6A -150(10)
C7A C6A C5A C2 -24(3)
